data_2210878
loop_
_publ_author_name
'Nezihe \,Cal\?i\,skan'
'Cemile Da\^g'
'\,Ci\^gdem Y\"uksektepe'
'Alaaddin \,Cukuroval\?i'
'Ebru Murat'

_publ_section_title
;
 The \a polymorph of
 4-chloro-2-[(4-phenyl-thiazol-2-yl)hydrazonomethyl]phenol
;
_journal_coeditor_code BI2071
_journal_issue 11
_journal_name_full 'Acta Crystallographica Section E'
_journal_page_first o4889
_journal_page_last o4890
_journal_paper_doi 10.1107/S1600536806040529
_journal_volume 62
_journal_year 2006
_chemical_formula_moiety 'C16 H12 Cl N3 O S'
_chemical_formula_sum 'C16 H12 Cl N3 O S'
_chemical_formula_weight 329.80
_chemical_melting_point 505
_chemical_name_systematic
;
4-Chloro-2-[(4-phenyl-thiazol-2-yl)-hydrazonomethyl]-phenol
;
_space_group_IT_number 14
_symmetry_cell_setting monoclinic
_symmetry_space_group_name_Hall '-P 2ybc'
_symmetry_space_group_name_H-M 'P 1 21/c 1'
_atom_sites_solution_hydrogens geom
_atom_sites_solution_primary direct
_atom_sites_solution_secondary difmap
_audit_creation_method SHELXL-97
_cell_angle_alpha 90.00
_cell_angle_beta 101.400(4)
_cell_angle_gamma 90.00
_cell_formula_units_Z 4
_cell_length_a 6.5776(4)
_cell_length_b 11.2455(8)
_cell_length_c 20.2612(11)
_cell_measurement_reflns_used 29319
_cell_measurement_temperature 296
_cell_measurement_theta_max 27.15
_cell_measurement_theta_min 1.81
_cell_volume 1469.12(16)
_computing_cell_refinement 'STOE X-AREA'
_computing_data_collection 'X-AREA (Stoe & Cie, 2002)'
_computing_data_reduction 'X-RED32 (Stoe & Cie, 2002)'
_computing_molecular_graphics 'Ortep-3 for Windows (Farrugia, 1997)'
_computing_publication_material 'WinGx (Farrugia, 1999)'
_computing_structure_refinement 'SHELXL97 (Sheldrick, 1997)'
_computing_structure_solution 'SHELXS97 (Sheldrick, 1997)'
_diffrn_ambient_temperature 296
_diffrn_measured_fraction_theta_full 0.999
_diffrn_measured_fraction_theta_max 0.999
_diffrn_measurement_device_type 'STOE IPDS2'
_diffrn_measurement_method '\w scans'
_diffrn_radiation_monochromator graphite
_diffrn_radiation_source 'fine-focus sealed tube'
_diffrn_radiation_type MoK\a
_diffrn_radiation_wavelength 0.71073
_diffrn_reflns_av_R_equivalents 0.0653
_diffrn_reflns_av_sigmaI/netI 0.0322
_diffrn_reflns_limit_h_max 8
_diffrn_reflns_limit_h_min -7
_diffrn_reflns_limit_k_max 13
_diffrn_reflns_limit_k_min -13
_diffrn_reflns_limit_l_max 24
_diffrn_reflns_limit_l_min -24
_diffrn_reflns_number 19826
_diffrn_reflns_theta_full 26.00
_diffrn_reflns_theta_max 26.00
_diffrn_reflns_theta_min 2.05
_diffrn_standards_number 0
_exptl_absorpt_coefficient_mu 0.406
_exptl_absorpt_correction_T_max 0.948
_exptl_absorpt_correction_T_min 0.795
_exptl_absorpt_correction_type integration
_exptl_absorpt_process_details 'X-RED32 (Stoe & Cie, 2002)'
_exptl_crystal_colour brown
_exptl_crystal_density_diffrn 1.491
_exptl_crystal_density_method 'not measured'
_exptl_crystal_description prism
_exptl_crystal_F_000 680
_exptl_crystal_size_max 0.60
_exptl_crystal_size_mid 0.37
_exptl_crystal_size_min 0.14
_refine_diff_density_max 0.193
_refine_diff_density_min -0.194
_refine_ls_extinction_method none
_refine_ls_goodness_of_fit_ref 1.052
_refine_ls_hydrogen_treatment mixed
_refine_ls_matrix_type full
_refine_ls_number_parameters 207
_refine_ls_number_reflns 2878
_refine_ls_number_restraints 0
_refine_ls_restrained_S_all 1.052
_refine_ls_R_factor_all 0.0506
_refine_ls_R_factor_gt 0.0343
_refine_ls_shift/su_max 0.001
_refine_ls_shift/su_mean 0.000
_refine_ls_structure_factor_coef Fsqd
_refine_ls_weighting_details 'calc w=1/[\s^2^(Fo^2^)+(0.0453P)^2^+0.1526P] where P=(Fo^2^+2Fc^2^)/3'
_refine_ls_weighting_scheme calc
_refine_ls_wR_factor_gt 0.0816
_refine_ls_wR_factor_ref 0.0870
_reflns_number_gt 2237
_reflns_number_total 2878
_reflns_threshold_expression I>2\s(I)
_cod_data_source_file bi2071.cif
_cod_data_source_block I
_cod_original_sg_symbol_H-M 'P 21/c'
_cod_database_code 2210878
_cod_database_fobs_code 2210878

loop_
_symmetry_equiv_pos_as_xyz
'x, y, z'
'-x, y+1/2, -z+1/2'
'-x, -y, -z'
'x, -y-1/2, z-1/2'

loop_
_atom_site_type_symbol
_atom_site_label
_atom_site_fract_x
_atom_site_fract_y
_atom_site_fract_z
_atom_site_U_iso_or_equiv
_atom_site_adp_type
_atom_site_calc_flag
_atom_site_refinement_flags
_atom_site_occupancy
Cl Cl1 1.29598(8) 0.14876(5) 0.13500(3) 0.05872(17) Uani d . 1
S S1 0.30637(8) 0.41306(4) 0.34911(3) 0.05034(16) Uani d . 1
O O1 0.6646(2) 0.44330(12) 0.22294(9) 0.0601(4) Uani d . 1
H H1 0.608(4) 0.406(2) 0.2471(13) 0.071(8) Uiso d . 1
N N1 0.1806(2) 0.21126(13) 0.38607(8) 0.0407(3) Uani d . 1
N N2 0.4474(2) 0.19555(14) 0.32540(9) 0.0468(4) Uani d . 1
H H9 0.440(4) 0.114(2) 0.3249(12) 0.074(7) Uiso d . 1
N N3 0.5705(2) 0.25536(13) 0.28995(8) 0.0403(3) Uani d . 1
C C1 -0.0919(3) 0.26340(16) 0.44910(9) 0.0414(4) Uani d . 1
C C2 -0.2089(3) 0.34741(18) 0.47491(11) 0.0533(5) Uani d . 1
H H2 -0.1868 0.4278 0.4681 0.064 Uiso calc R 1
C C3 -0.3580(3) 0.3137(2) 0.51059(11) 0.0588(5) Uani d . 1
H H3 -0.4342 0.3714 0.5280 0.071 Uiso calc R 1
C C4 -0.3942(3) 0.1957(2) 0.52052(11) 0.0599(6) Uani d . 1
H H4 -0.4959 0.1732 0.5440 0.072 Uiso calc R 1
C C5 -0.2795(4) 0.1109(2) 0.49552(12) 0.0630(6) Uani d . 1
H H5 -0.3033 0.0307 0.5023 0.076 Uiso calc R 1
C C6 -0.1289(3) 0.14402(18) 0.46034(11) 0.0522(5) Uani d . 1
H H6 -0.0513 0.0858 0.4440 0.063 Uiso calc R 1
C C7 0.0661(3) 0.29879(16) 0.41033(9) 0.0396(4) Uani d . 1
C C8 0.1130(3) 0.41104(17) 0.39508(10) 0.0489(5) Uani d . 1
H H8 0.0489 0.4786 0.4078 0.059 Uiso calc R 1
C C9 0.3109(3) 0.25939(15) 0.35376(9) 0.0389(4) Uani d . 1
C C10 0.7057(3) 0.19614(15) 0.26632(9) 0.0413(4) Uani d . 1
H H10 0.7208 0.1152 0.2755 0.050 Uiso calc R 1
C C11 0.8363(3) 0.25266(15) 0.22540(9) 0.0386(4) Uani d . 1
C C12 0.8131(3) 0.37222(16) 0.20539(10) 0.0430(4) Uani d . 1
C C13 0.9408(3) 0.42126(17) 0.16617(11) 0.0517(5) Uani d . 1
H H13 0.9257 0.5009 0.1539 0.062 Uiso calc R 1
C C14 1.0900(3) 0.35368(17) 0.14511(10) 0.0502(5) Uani d . 1
H H14 1.1755 0.3872 0.1186 0.060 Uiso calc R 1
C C15 1.1118(3) 0.23566(16) 0.16357(9) 0.0428(4) Uani d . 1
C C16 0.9888(3) 0.18569(16) 0.20375(10) 0.0421(4) Uani d . 1
H H16 1.0078 0.1064 0.2166 0.051 Uiso calc R 1

loop_
_atom_site_aniso_label
_atom_site_aniso_U_11
_atom_site_aniso_U_22
_atom_site_aniso_U_33
_atom_site_aniso_U_12
_atom_site_aniso_U_13
_atom_site_aniso_U_23
Cl1 0.0484(3) 0.0627(3) 0.0745(4) 0.0049(2) 0.0351(3) -0.0062(3)
S1 0.0565(3) 0.0372(2) 0.0655(3) -0.0028(2) 0.0321(2) 0.0012(2)
O1 0.0727(10) 0.0390(7) 0.0826(11) 0.0122(7) 0.0493(9) 0.0100(7)
N1 0.0397(8) 0.0377(8) 0.0496(9) -0.0018(6) 0.0209(7) -0.0017(6)
N2 0.0472(9) 0.0365(8) 0.0657(11) -0.0034(7) 0.0331(8) -0.0009(7)
N3 0.0375(8) 0.0393(8) 0.0493(9) -0.0043(6) 0.0210(7) -0.0018(6)
C1 0.0389(9) 0.0475(10) 0.0401(10) -0.0006(8) 0.0136(8) -0.0031(8)
C2 0.0565(12) 0.0504(11) 0.0600(13) 0.0034(9) 0.0287(10) -0.0041(9)
C3 0.0541(12) 0.0676(14) 0.0634(13) 0.0067(10) 0.0327(10) -0.0061(11)
C4 0.0505(12) 0.0775(15) 0.0600(13) -0.0054(10) 0.0315(10) 0.0008(11)
C5 0.0643(14) 0.0582(13) 0.0759(16) -0.0070(10) 0.0367(12) 0.0034(11)
C6 0.0548(12) 0.0482(11) 0.0609(13) -0.0013(9) 0.0294(10) -0.0012(9)
C7 0.0378(9) 0.0413(9) 0.0421(10) 0.0000(7) 0.0135(8) -0.0049(7)
C8 0.0544(11) 0.0391(10) 0.0608(12) 0.0031(8) 0.0299(10) -0.0027(9)
C9 0.0386(9) 0.0371(9) 0.0443(10) -0.0033(7) 0.0160(8) -0.0035(7)
C10 0.0407(9) 0.0357(9) 0.0519(11) -0.0003(7) 0.0196(8) 0.0007(8)
C11 0.0376(9) 0.0382(9) 0.0426(10) -0.0033(7) 0.0143(8) -0.0029(7)
C12 0.0460(10) 0.0379(9) 0.0496(11) 0.0030(8) 0.0202(8) -0.0018(8)
C13 0.0616(12) 0.0396(10) 0.0608(12) 0.0002(9) 0.0290(10) 0.0069(9)
C14 0.0523(11) 0.0510(11) 0.0542(11) -0.0052(9) 0.0274(9) 0.0044(9)
C15 0.0368(9) 0.0486(10) 0.0467(11) -0.0001(8) 0.0173(8) -0.0060(8)
C16 0.0401(9) 0.0395(9) 0.0504(11) 0.0009(7) 0.0177(8) -0.0003(8)

loop_
_atom_type_symbol
_atom_type_description
_atom_type_scat_dispersion_real
_atom_type_scat_dispersion_imag
_atom_type_scat_source
C C 0.0033 0.0016 'International Tables Vol C Tables 4.2.6.8 and 6.1.1.4'
H H 0.0000 0.0000 'International Tables Vol C Tables 4.2.6.8 and 6.1.1.4'
Cl Cl 0.1484 0.1585 'International Tables Vol C Tables 4.2.6.8 and 6.1.1.4'
N N 0.0061 0.0033 'International Tables Vol C Tables 4.2.6.8 and 6.1.1.4'
O O 0.0106 0.0060 'International Tables Vol C Tables 4.2.6.8 and 6.1.1.4'
S S 0.1246 0.1234 'International Tables Vol C Tables 4.2.6.8 and 6.1.1.4'

loop_
_geom_angle_atom_site_label_1
_geom_angle_atom_site_label_2
_geom_angle_atom_site_label_3
_geom_angle
C8 S1 C9 87.93(8)
C12 O1 H1 107.1(18)
C9 N1 C7 110.03(15)
N3 N2 C9 118.19(15)
N3 N2 H9 121.5(15)
C9 N2 H9 119.6(15)
C10 N3 N2 118.09(15)
C2 C1 C6 117.91(17)
C2 C1 C7 121.30(17)
C6 C1 C7 120.78(16)
C3 C2 C1 121.04(19)
C3 C2 H2 119.5
C1 C2 H2 119.5
C4 C3 C2 120.29(19)
C4 C3 H3 119.9
C2 C3 H3 119.9
C3 C4 C5 119.64(19)
C3 C4 H4 120.2
C5 C4 H4 120.2
C4 C5 C6 120.4(2)
C4 C5 H5 119.8
C6 C5 H5 119.8
C5 C6 C1 120.75(19)
C5 C6 H6 119.6
C1 C6 H6 119.6
C8 C7 N1 114.68(15)
C8 C7 C1 126.23(16)
N1 C7 C1 119.09(15)
C7 C8 S1 111.32(14)
C7 C8 H8 124.3
S1 C8 H8 124.3
N1 C9 N2 123.37(16)
N1 C9 S1 116.03(13)
N2 C9 S1 120.59(13)
N3 C10 C11 121.32(16)
N3 C10 H10 119.3
C11 C10 H10 119.3
C16 C11 C12 118.10(16)
C16 C11 C10 119.15(16)
C12 C11 C10 122.74(15)
O1 C12 C13 117.71(17)
O1 C12 C11 121.95(16)
C13 C12 C11 120.33(17)
C14 C13 C12 120.73(18)
C14 C13 H13 119.6
C12 C13 H13 119.6
C13 C14 C15 119.37(17)
C13 C14 H14 120.3
C15 C14 H14 120.3
C16 C15 C14 120.79(16)
C16 C15 Cl1 119.75(15)
C14 C15 Cl1 119.45(14)
C15 C16 C11 120.65(17)
C15 C16 H16 119.7
C11 C16 H16 119.7

loop_
_geom_bond_atom_site_label_1
_geom_bond_atom_site_label_2
_geom_bond_distance
Cl1 C15 1.7421(17)
S1 C8 1.7189(18)
S1 C9 1.7305(17)
O1 C12 1.363(2)
O1 H1 0.79(3)
N1 C9 1.295(2)
N1 C7 1.387(2)
N2 N3 1.361(2)
N2 C9 1.362(2)
N2 H9 0.91(3)
N3 C10 1.278(2)
C1 C2 1.385(2)
C1 C6 1.391(3)
C1 C7 1.476(2)
C2 C3 1.381(3)
C2 H2 0.930
C3 C4 1.370(3)
C3 H3 0.930
C4 C5 1.374(3)
C4 H4 0.930
C5 C6 1.381(3)
C5 H5 0.930
C6 H6 0.930
C7 C8 1.350(3)
C8 H8 0.930
C10 C11 1.453(2)
C10 H10 0.930
C11 C16 1.393(2)
C11 C12 1.404(2)
C12 C13 1.380(3)
C13 C14 1.374(3)
C13 H13 0.930
C14 C15 1.379(3)
C14 H14 0.930
C15 C16 1.376(2)
C16 H16 0.930

loop_
_geom_hbond_atom_site_label_D
_geom_hbond_atom_site_label_H
_geom_hbond_atom_site_label_A
_geom_hbond_site_symmetry_A
_geom_hbond_distance_DH
_geom_hbond_distance_HA
_geom_hbond_distance_DA
_geom_hbond_angle_DHA
O1 H1 N3 . 0.79(3) 1.94(3) 2.651(2) 149(2)
N2 H9 O1 2_645 0.91(3) 2.20(3) 3.044(2) 153(2)
C13 H13 N1 2_655 0.93 2.55 3.473(2) 170.3

loop_
_geom_torsion_atom_site_label_1
_geom_torsion_atom_site_label_2
_geom_torsion_atom_site_label_3
_geom_torsion_atom_site_label_4
_geom_torsion
C9 N2 N3 C10 176.49(17)
C6 C1 C2 C3 -0.1(3)
C7 C1 C2 C3 179.34(19)
C1 C2 C3 C4 -0.7(3)
C2 C3 C4 C5 0.8(4)
C3 C4 C5 C6 -0.2(4)
C4 C5 C6 C1 -0.5(4)
C2 C1 C6 C5 0.7(3)
C7 C1 C6 C5 -178.7(2)
C9 N1 C7 C8 0.4(2)
C9 N1 C7 C1 -179.78(16)
C2 C1 C7 C8 -0.8(3)
C6 C1 C7 C8 178.6(2)
C2 C1 C7 N1 179.40(18)
C6 C1 C7 N1 -1.2(3)
N1 C7 C8 S1 -0.2(2)
C1 C7 C8 S1 -179.99(15)
C9 S1 C8 C7 -0.05(16)
C7 N1 C9 N2 178.63(17)
C7 N1 C9 S1 -0.4(2)
N3 N2 C9 N1 176.99(17)
N3 N2 C9 S1 -4.0(2)
C8 S1 C9 N1 0.30(16)
C8 S1 C9 N2 -178.80(17)
N2 N3 C10 C11 177.19(16)
N3 C10 C11 C16 176.66(17)
N3 C10 C11 C12 -4.6(3)
C16 C11 C12 O1 178.40(18)
C10 C11 C12 O1 -0.3(3)
C16 C11 C12 C13 -0.9(3)
C10 C11 C12 C13 -179.63(19)
O1 C12 C13 C14 -178.18(19)
C11 C12 C13 C14 1.1(3)
C12 C13 C14 C15 -0.1(3)
C13 C14 C15 C16 -1.2(3)
C13 C14 C15 Cl1 178.23(16)
C14 C15 C16 C11 1.5(3)
Cl1 C15 C16 C11 -178.00(14)
C12 C11 C16 C15 -0.4(3)
C10 C11 C16 C15 178.39(17)

loop_
_cod_related_entry_id
_cod_related_entry_database
_cod_related_entry_code
1 ChemSpider 30655082
